data_2009302
loop_
_publ_author_name
'Kongsaeree, Palangpon'
'Tanboriphan, Suthad '
'Tarnchompoo, Bongkoch '
'Thebtaranonth, Yodhathai '

_publ_section_title
;
 Tricarbonyliron complexes derived from dimethyl
 1,3-butadiene-2,3-dicarboxylate: formation of [Fe(CO)~3~]~2~--dimethyl
 1,3-butadiene-2,3-dicarboxylate
;
_journal_issue 12
_journal_name_full 'Acta Crystallographica Section C'
_journal_page_first 2007
_journal_page_last 2010
_journal_paper_doi 10.1107/S0108270199011695
_journal_volume 55
_journal_year 1999
_chemical_formula_iupac '[Fe (C8 H10 O4) (CO)3 ]'
_chemical_formula_moiety 'C11 H10 Fe O7'
_chemical_formula_sum 'C11 H10 Fe O7'
_chemical_formula_weight 310.04
_chemical_name_systematic 2,3-dicarbomethoxy-1,2-butadienylirontricarbonyl
_space_group_IT_number 14
_symmetry_cell_setting monoclinic
_symmetry_space_group_name_Hall '-P 2ybc'
_symmetry_space_group_name_H-M 'P 1 21/c 1'
_atom_type_scat_source 'Waasmaier & Kirfel, (1995)'
_cell_angle_alpha 90.00
_cell_angle_beta 93.392(5)
_cell_angle_gamma 90.00
_cell_formula_units_Z 4
_cell_length_a 6.7367(5)
_cell_length_b 13.6547(5)
_cell_length_c 14.2727(4)
_cell_measurement_reflns_used 25
_cell_measurement_temperature 295(2)
_cell_measurement_theta_max 25.9
_cell_measurement_theta_min 2
_cell_volume 1310.61(11)
_computing_cell_refinement 'CAD4 Software'
_computing_data_collection 'CAD4 Software (Enraf Nonius, 1989)'
_computing_data_reduction 'maXus (Mackay et al., 1999)'
_computing_molecular_graphics maXus
_computing_publication_material maXus
_computing_structure_refinement 'SHELXL97 (Sheldrick, 1997b)'
_computing_structure_solution 'SHELXS97 (Sheldrick, 1997a)'
_diffrn_measurement_device 'Enraf Nonius CAD-4'
_diffrn_measurement_method \q-2\q
_diffrn_radiation_type MoK\a
_diffrn_radiation_wavelength 0.71073
_diffrn_reflns_av_R_equivalents 0.028
_diffrn_reflns_limit_h_max 8
_diffrn_reflns_limit_h_min 0
_diffrn_reflns_limit_k_max 0
_diffrn_reflns_limit_k_min -16
_diffrn_reflns_limit_l_max 17
_diffrn_reflns_limit_l_min -17
_diffrn_reflns_number 5967
_diffrn_reflns_theta_max 25.9
_diffrn_standards_decay_% 10.8
_diffrn_standards_interval_time 60
_diffrn_standards_number 3
_exptl_absorpt_coefficient_mu 1.18
_exptl_absorpt_correction_T_max 0.791
_exptl_absorpt_correction_T_min 0.712
_exptl_absorpt_correction_type psi-scan
_exptl_absorpt_process_details '(North et al., 1968)'
_exptl_crystal_colour Yellow
_exptl_crystal_density_diffrn 1.571
_exptl_crystal_density_method 'not measured'
_exptl_crystal_description Prism
_exptl_crystal_F_000 632
_exptl_crystal_size_max 0.50
_exptl_crystal_size_mid 0.25
_exptl_crystal_size_min 0.20
_refine_diff_density_max 0.34
_refine_diff_density_min -0.66
_refine_ls_extinction_method none
_refine_ls_goodness_of_fit_ref 0.862
_refine_ls_hydrogen_treatment constr
_refine_ls_matrix_type full
_refine_ls_number_parameters 172
_refine_ls_number_reflns 2567
_refine_ls_number_restraints 0
_refine_ls_restrained_S_all 0.862
_refine_ls_R_factor_all 0.0492
_refine_ls_R_factor_gt 0.0385
_refine_ls_shift/su_max 0.001
_refine_ls_shift/su_mean 0.000
_refine_ls_structure_factor_coef Fsqd
_refine_ls_weighting_details 'w = 1/[\s^2^(Fo^2^)+(0.0772P)^2^+2.0217P] where P=(Fo^2^+2Fc^2^)/3'
_refine_ls_weighting_scheme calc
_refine_ls_wR_factor_ref 0.1226
_reflns_number_gt 2091
_reflns_number_total 2567
_reflns_threshold_expression F^2^>3\s(F^2^)
_cod_data_source_file ob1020.cif
_cod_data_source_block II
_cod_depositor_comments
;
The following automatic conversions were performed:
'_symmetry_cell_setting' value 'Monoclinic' changed to 'monoclinic'
according to '/home/saulius/struct/CIF-dictionaries/cif_core.dic'
dictionary named 'cif_core.dic' version 2.4.1 from 2010-06-29.

Automatic conversion script
Id: cif_fix_enum 1527 2010-12-29 10:47:43Z saulius 

The following automatic conversions were performed:

'_symmetry_cell_setting' value 'Monoclinic' changed to 'monoclinic'
according to /home/saulius/struct/CIF-dictionaries/cif_core.dic
dictionary named 'cif_core.dic' version 2.4.1 from 2010-06-29.

Automatic conversion script
Id: cif_fix_values 1715 2011-07-08 13:25:40Z adriana 

The following automatic conversions were performed:

'_refine_ls_weighting_scheme' value 'calc w =
1/[\s^2^(Fo^2^)+(0.0772P)^2^+2.0217P] where P=(Fo^2^+2Fc^2^)/3' was
changed to 'calc'. New tag '_refine_ls_weighting_details' was
created. The value of the new tag was set to 'w =
1/[\s^2^(Fo^2^)+(0.0772P)^2^+2.0217P] where P=(Fo^2^+2Fc^2^)/3'.

Automatic conversion script
Id: cif_fix_values 3143 2015-03-26 13:38:13Z robertas 
;
_cod_original_cell_volume 1310.6(2)
_cod_original_sg_symbol_H-M 'P 21/c'
_cod_database_code 2009302

loop_
_symmetry_equiv_pos_as_xyz
+X,+Y,+Z
-X,-Y,-Z
-X,+Y+1/2,-Z+1/2
+X,-Y+1/2,+Z+1/2

loop_
_atom_site_label
_atom_site_fract_x
_atom_site_fract_y
_atom_site_fract_z
_atom_site_U_iso_or_equiv
_atom_site_adp_type
_atom_site_calc_flag
_atom_site_refinement_flags
_atom_site_occupancy
_atom_site_disorder_assembly
_atom_site_disorder_group
_atom_site_type_symbol
Fe1 0.96638(6) 0.11484(3) 0.80253(3) 0.04295(17) Uani d . 1 . . Fe
O1 1.3833(3) 0.14907(17) 0.64597(19) 0.0587(6) Uani d . 1 . . O
C11 1.0964(5) 0.0265(3) 0.8776(2) 0.0576(8) Uani d . 1 . . C
C4 0.8379(4) 0.0092(2) 0.7100(2) 0.0512(7) Uani d . 1 . . C
H4A 0.8451 -0.0588 0.7281 0.050 Uiso d R 1 . . H
H4B 0.7050 0.0382 0.6849 0.050 Uiso d R 1 . . H
O6 0.5836(4) 0.1304(2) 0.8873(2) 0.0894(10) Uani d . 1 . . O
C5 1.2304(4) 0.1937(2) 0.64853(18) 0.0400(6) Uani d . 1 . . C
O3 1.2690(5) -0.0719(2) 0.72252(18) 0.0866(10) Uani d . 1 . . O
O5 1.1815(5) 0.2762(2) 0.8982(2) 0.0880(9) Uani d . 1 . . O
C1 0.8674(4) 0.2061(2) 0.6906(2) 0.0466(6) Uani d . 1 . . C
H1A 0.7431 0.1875 0.6696 0.050 Uiso d R 1 . . H
H1B 0.8826 0.2780 0.6989 0.050 Uiso d R 1 . . H
C9 1.0996(5) 0.2129(3) 0.8609(2) 0.0581(8) Uani d . 1 . . C
O4 1.2093(3) -0.03441(18) 0.57287(15) 0.0594(6) Uani d . 1 . . O
O2 1.2148(3) 0.28976(16) 0.63409(17) 0.0535(5) Uani d . 1 . . O
O7 1.1762(5) -0.0270(2) 0.9277(2) 0.0871(9) Uani d . 1 . . O
C6 1.3960(5) 0.3402(3) 0.6139(3) 0.0640(9) Uani d . 1 . . C
H6A 1.3679 0.4085 0.6043 0.050 Uiso d R 1 . . H
H6B 1.4494 0.3133 0.5585 0.050 Uiso d R 1 . . H
H6C 1.4911 0.3325 0.6662 0.050 Uiso d R 1 . . H
C2 1.0352(4) 0.1497(2) 0.6682(2) 0.0394(6) Uani d . 1 . . C
C3 1.0194(4) 0.0463(2) 0.67826(19) 0.0416(6) Uani d . 1 . . C
C8 1.3580(6) -0.1049(3) 0.5487(3) 0.0734(11) Uani d . 1 . . C
H8A 1.3695 -0.1062 0.4820 0.050 Uiso d R 1 . . H
H8B 1.3185 -0.1683 0.5697 0.050 Uiso d R 1 . . H
H8C 1.4840 -0.0878 0.5792 0.050 Uiso d R 1 . . H
C7 1.1836(4) -0.0246(2) 0.6632(2) 0.0460(6) Uani d . 1 . . C
C10 0.7352(5) 0.1244(2) 0.8568(3) 0.0580(8) Uani d . 1 . . C

loop_
_atom_site_aniso_label
_atom_site_aniso_U_11
_atom_site_aniso_U_22
_atom_site_aniso_U_33
_atom_site_aniso_U_12
_atom_site_aniso_U_13
_atom_site_aniso_U_23
Fe1 0.0370(3) 0.0454(3) 0.0474(3) 0.00106(15) 0.01027(17) -0.00319(16)
O1 0.0336(10) 0.0515(12) 0.0920(17) 0.0026(9) 0.0126(10) 0.0030(12)
C11 0.0618(19) 0.0626(19) 0.0497(17) 0.0081(16) 0.0142(15) 0.0006(15)
C4 0.0441(15) 0.0460(16) 0.0647(19) -0.0054(12) 0.0113(14) -0.0054(14)
O6 0.0635(17) 0.108(2) 0.101(2) 0.0040(15) 0.0427(17) -0.0111(18)
C5 0.0348(13) 0.0445(14) 0.0412(13) 0.0036(11) 0.0050(10) -0.0001(11)
O3 0.114(2) 0.091(2) 0.0569(14) 0.0600(18) 0.0236(15) 0.0210(14)
O5 0.095(2) 0.0745(18) 0.092(2) -0.0201(16) -0.0158(17) -0.0173(16)
C1 0.0303(12) 0.0490(15) 0.0604(17) 0.0047(11) 0.0017(12) -0.0005(13)
C9 0.0557(18) 0.0613(19) 0.0569(18) -0.0005(16) 0.0005(15) 0.0012(15)
O4 0.0632(14) 0.0686(14) 0.0471(12) 0.0177(11) 0.0088(10) -0.0092(10)
O2 0.0397(10) 0.0461(11) 0.0760(15) 0.0007(9) 0.0131(10) 0.0097(10)
O7 0.107(2) 0.096(2) 0.0583(15) 0.0328(18) 0.0106(15) 0.0203(15)
C6 0.0504(18) 0.0517(18) 0.092(3) -0.0119(14) 0.0179(18) 0.0076(17)
C2 0.0289(12) 0.0455(14) 0.0438(13) 0.0019(10) 0.0011(10) 0.0008(12)
C3 0.0380(13) 0.0435(14) 0.0437(14) 0.0018(11) 0.0048(11) -0.0011(11)
C8 0.082(3) 0.073(2) 0.067(2) 0.022(2) 0.018(2) -0.0155(18)
C7 0.0491(15) 0.0427(14) 0.0472(15) 0.0038(12) 0.0112(12) 0.0009(12)
C10 0.0504(18) 0.060(2) 0.066(2) 0.0010(14) 0.0196(16) -0.0063(15)

loop_
_geom_angle_atom_site_label_1
_geom_angle_atom_site_label_2
_geom_angle_atom_site_label_3
_geom_angle
_geom_angle_publ_flag
C11 Fe1 C9 90.6(2) no
C11 Fe1 C2 125.5(2) no
C11 Fe1 C3 96.1(2) no
C11 Fe1 C10 101.3(2) no
C9 Fe1 C2 97.2(2) no
C9 Fe1 C3 129.4(2) no
C9 Fe1 C10 99.8(2) no
C2 Fe1 C3 40.6(2) no
C2 Fe1 C10 129.7(2) no
C3 Fe1 C10 127.5(2) no
Fe1 C11 O7 177.4(4) no
O1 C5 O2 123.7(3) no
O1 C5 C2 124.8(3) no
O2 C5 C2 111.5(3) no
Fe1 C9 O5 178.9(4) no
C8 O4 C7 115.7(3) no
C5 O2 C6 116.2(3) no
Fe1 C2 C5 121.4(2) no
Fe1 C2 C1 71.9(2) no
Fe1 C2 C3 69.7(2) no
C5 C2 C1 123.2(3) no
C5 C2 C3 119.5(3) no
C1 C2 C3 116.7(3) no
Fe1 C3 C4 72.0(2) no
Fe1 C3 C2 69.8(2) no
Fe1 C3 C7 125.9(2) no
C4 C3 C2 117.2(3) no
C4 C3 C7 118.2(3) no
C2 C3 C7 124.5(3) no
O3 C7 O4 123.9(3) no
O3 C7 C3 125.5(3) no
O4 C7 C3 110.3(3) no
Fe1 C10 O6 176.8(4) no
C3 C4 H4A 113.5 no
C2 C1 H1A 120.3 no
O2 C6 H6A 109.3 no
O2 C6 H6B 110.1 no
O2 C6 H6C 109.0 no
H6A C6 H6B 109.5 no
H6A C6 H6C 109.5 no
H6B C6 H6C 109.5 no
O4 C8 H8A 110.3 no
O4 C8 H8B 108.5 no
O4 C8 H8C 109.6 no
H8A C8 H8B 109.5 no
H8A C8 H8C 109.5 no
H8B C8 H8C 109.5 no

loop_
_geom_bond_atom_site_label_1
_geom_bond_atom_site_label_2
_geom_bond_site_symmetry_1
_geom_bond_site_symmetry_2
_geom_bond_distance
_geom_bond_publ_flag
Fe1 C11 . . 1.805(4) yes
Fe1 C9 . . 1.791(4) yes
Fe1 C1 . . 2.103(3) yes
Fe1 C2 . . 2.055(3) yes
Fe1 C3 . . 2.054(3) yes
Fe1 C4 . . 2.107(4) yes
Fe1 C10 . . 1.785(4) yes
O1 C5 . . 1.198(4) yes
C11 O7 . . 1.135(5) no
C4 C3 . . 1.423(4) yes
O6 C10 . . 1.137(5) no
C5 O2 . . 1.331(4) no
C5 C2 . . 1.489(4) yes
O3 C7 . . 1.186(4) yes
O5 C9 . . 1.141(5) no
C1 C2 . . 1.419(4) yes
O4 C8 . . 1.445(5) no
O4 C7 . . 1.317(4) no
O2 C6 . . 1.446(5) no
C2 C3 . . 1.424(4) yes
C3 C7 . . 1.494(4) yes
C4 H4A . . 0.964 no
C4 H4B . . 1.024 no
C1 H1B . . 0.993 no
C1 H1A . . 0.909 no
C6 H6A . . 0.960 no
C6 H6B . . 0.961 no
C6 H6C . . 0.960 no
C8 H8A . . 0.960 no
C8 H8B . . 0.959 no
C8 H8C . . 0.960 no

loop_
_geom_contact_atom_site_label_1
_geom_contact_atom_site_label_2
_geom_contact_distance
_geom_contact_site_symmetry_1
_geom_contact_site_symmetry_2
_geom_contact_publ_flag
O1 C1 3.378(3) 1_555 1_655 no
O1 C8 3.419(5) 1_555 2_856 no
O1 H8A 2.610(2) 1_555 2_856 no
O1 H1A 2.484(2) 1_555 1_655 no
O1 H4B 2.673(2) 1_555 1_655 no
C11 C11 3.868(4) 1_555 2_757 no
C11 O7 3.420(4) 1_555 2_757 no
C4 C6 3.822(5) 1_555 3_746 no
O6 C9 3.448(4) 1_555 1_455 no
O3 C1 3.423(4) 1_555 3_746 no
O3 C6 3.370(5) 1_555 3_846 no
O3 H6C 2.556(3) 1_555 3_846 no
O3 H1B 2.578(3) 1_555 3_746 no
C1 C6 3.770(5) 1_555 1_455 no
C1 C8 3.908(5) 1_555 2_756 no
C1 H6C 3.068(3) 1_555 1_455 no
C1 H8A 3.165(3) 1_555 2_756 no
O7 C6 3.483(5) 1_555 3_846 no
O7 C10 3.372(5) 1_555 2_757 no
C6 H1A 3.196(4) 1_555 1_655 no
C6 H4A 3.170(4) 1_555 3_756 no
C8 C8 3.760(6) 1_555 2_856 no
C8 C10 3.999(5) 1_555 3_746 no
C10 H6A 3.088(3) 1_555 3_746 no
C10 H8B 3.047(3) 1_555 3_756 no
O1 C1 3.378(3) 1_555 1_655 no
O1 C8 3.419(5) 1_555 2_856 no
O1 H8A 2.610(2) 1_555 2_856 no
O1 H1A 2.484(2) 1_555 1_655 no
O1 H4B 2.673(2) 1_555 1_655 no
C11 C11 3.868(4) 1_555 2_757 no
C11 O7 3.420(4) 1_555 2_757 no
C4 C6 3.822(5) 1_555 3_746 no
O6 C9 3.448(4) 1_555 1_455 no
O3 C1 3.423(4) 1_555 3_746 no
O3 C6 3.370(5) 1_555 3_846 no
O3 H6C 2.556(3) 1_555 3_846 no
O3 H1B 2.578(3) 1_555 3_746 no
C1 C6 3.770(5) 1_555 1_455 no
C1 C8 3.908(5) 1_555 2_756 no
C1 H6C 3.068(3) 1_555 1_455 no
C1 H8A 3.165(3) 1_555 2_756 no
O7 C6 3.483(5) 1_555 3_846 no
O7 C10 3.372(5) 1_555 2_757 no
C6 H1A 3.196(4) 1_555 1_655 no
C6 H4A 3.170(4) 1_555 3_756 no
C8 C8 3.760(6) 1_555 2_856 no
C8 C10 3.999(5) 1_555 3_746 no
C10 H6A 3.088(3) 1_555 3_746 no
C10 H8B 3.047(3) 1_555 3_756 no

loop_
_geom_torsion_atom_site_label_1
_geom_torsion_atom_site_label_2
_geom_torsion_atom_site_label_3
_geom_torsion_atom_site_label_4
_geom_torsion
_geom_torsion_publ_flag
C11 Fe1 C9 O5 -132.8(2) no
C9 Fe1 C11 O7 51.4(2) no
C11 Fe1 C2 C5 -62.3(3) no
C11 Fe1 C2 C1 179.3(3) no
C2 Fe1 C11 O7 150.7(2) no
C11 Fe1 C2 C3 50.7(2) no
C11 Fe1 C3 C4 90.1(2) no
C3 Fe1 C11 O7 -178.9(2) no
C11 Fe1 C3 C2 -140.7(2) no
C11 Fe1 C3 C7 -22.1(3) no
C11 Fe1 C10 O6 -136.8(2) no
C10 Fe1 C11 O7 -48.7(2) no
C9 Fe1 C2 C5 33.7(3) no
C2 Fe1 C9 O5 101.2(2) no
C9 Fe1 C2 C1 -84.7(2) no
C9 Fe1 C2 C3 146.6(2) no
C9 Fe1 C3 C4 -174.1(3) no
C3 Fe1 C9 O5 128.8(2) no
C9 Fe1 C3 C2 -44.9(2) no
C9 Fe1 C3 C7 73.7(3) no
C9 Fe1 C10 O6 130.6(2) no
C10 Fe1 C9 O5 -31.3(2) no
C2 Fe1 C3 C4 -129.2(3) no
C3 Fe1 C2 C5 -112.9(3) no
C3 Fe1 C2 C1 128.7(3) no
C2 Fe1 C3 C2 0.0(2) no
C3 Fe1 C2 C3 0.0(2) no
C2 Fe1 C3 C7 118.6(3) no
C2 Fe1 C10 O6 22.6(2) no
C10 Fe1 C2 C5 142.9(3) no
C10 Fe1 C2 C1 24.5(2) no
C10 Fe1 C2 C3 -104.2(3) no
C10 Fe1 C3 C4 -19.2(2) no
C3 Fe1 C10 O6 -30.0(2) no
C10 Fe1 C3 C2 110.0(3) no
C10 Fe1 C3 C7 -131.4(3) no
O1 C5 O2 C6 0.4(3) no
O1 C5 C2 Fe1 78.0(4) no
O1 C5 C2 C1 165.9(5) no
O1 C5 C2 C3 -5.0(3) no
O2 C5 C2 Fe1 -101.8(3) no
O2 C5 C2 C1 -13.9(3) no
C2 C5 O2 C6 -179.8(4) no
O2 C5 C2 C3 175.2(4) no
C8 O4 C7 O3 -2.7(4) no
C8 O4 C7 C3 -177.1(4) no
Fe1 C2 C3 Fe1 0.00(10) no
Fe1 C2 C3 C4 56.0(3) no
Fe1 C2 C3 C7 -120.4(3) no
C5 C2 C3 Fe1 115.4(3) no
C5 C2 C3 C4 171.4(4) no
C5 C2 C3 C7 -5.0(3) no
C1 C2 C3 Fe1 -56.1(3) no
C1 C2 C3 C4 -0.2(3) yes
C1 C2 C3 C7 -176.5(5) no
Fe1 C3 C7 O3 22.7(3) no
Fe1 C3 C7 O4 -163.0(4) no
C4 C3 C7 O3 -64.7(4) no
C4 C3 C7 O4 109.5(4) no
C2 C3 C7 O3 111.6(5) no
C2 C3 C7 O4 -74.2(4) no
H4A C4 C3 Fe1 -112.8(3) no
H4A C4 C3 C2 -167.7(4) no
H4A C4 C3 C7 8.9(3) no
H1A C1 C2 Fe1 -100.2(3) no
H1A C1 C2 C5 143.7(5) no
H1A C1 C2 C3 -45.2(3) no
C7 O4 C8 H8A -178.5(5) no
C7 O4 C8 H8B 61.6(4) no
C7 O4 C8 H8C -57.9(4) no
C5 O2 C6 H6A 179.6(5) no
C5 O2 C6 H6B 59.3(4) no
C5 O2 C6 H6C -60.8(4) no
